data_1541101
loop_
_publ_author_name
'Pavlyuk, V.V.'
'Bodak, O.I.'

_publ_section_title
;
 Crystalline structure of Li2 Tm3 Ge3 and Li2 Lu3 Fe3
;
_journal_name_full
;
Inorganic Materials (USSR) (see: Izv.Akad.Nauk, Neorg.Mater.)
;
_journal_page_first 877
_journal_page_last 879
_journal_volume 28
_journal_year 1992
_chemical_formula_sum 'Ge3 Li2 Lu3'
_chemical_name_systematic 'Li2 Lu3 Ge3'
_space_group_IT_number 63
_symmetry_space_group_name_Hall '-C 2c 2'
_symmetry_space_group_name_H-M 'C m c m'
_cell_angle_alpha 90
_cell_angle_beta 90
_cell_angle_gamma 90
_cell_formula_units_Z 4
_cell_length_a 3.959
_cell_length_b 10.475
_cell_length_c 14.0519
_cell_volume 582.740
_citation_journal_id_ASTM INOMAF
_cod_data_source_file Pavlyuk_INOMAF_1992_693.cif
_cod_data_source_block Ge3Li2Lu3
_cod_original_cell_volume 582.7397
_cod_database_code 1541101

loop_
_symmetry_equiv_pos_as_xyz
x,y,z
-x,-y,z+1/2
x,-y,-z
-x,y,-z+1/2
-x,-y,-z
x,y,-z-1/2
-x,y,z
x,-y,z-1/2
x+1/2,y+1/2,z
-x+1/2,-y+1/2,z+1/2
x+1/2,-y+1/2,-z
-x+1/2,y+1/2,-z+1/2
-x+1/2,-y+1/2,-z
x+1/2,y+1/2,-z-1/2
-x+1/2,y+1/2,z
x+1/2,-y+1/2,z-1/2

loop_
_atom_site_label
_atom_site_type_symbol
_atom_site_fract_x
_atom_site_fract_y
_atom_site_fract_z
_atom_site_occupancy
_atom_site_U_iso_or_equiv
Li1 Li 0 0.711 0.08 1 0.0
Ge2 Ge 0 0.127 0.044 1 0.0
Lu2 Lu 0 0.428 0.105 1 0.0
Lu1 Lu 0 0.138 0.25 1 0.0
Ge1 Ge 0 0.836 0.25 1 0.0
